data_9012391
loop_
_publ_author_name
'Pivan, J. Y.'
'Guerin, R.'
'Sergent, M.'

_publ_section_title
;Rh12As7, a host structure for rare earth elements: Crystal structures of
 Rh12As7 and Ho2Rh12As7 Locality: synthetic Note: x(RhII) corrected
;
_journal_name_full 'Journal of the Less-Common Metals'
_journal_page_first 249
_journal_page_last 258
_journal_paper_doi 10.1016/0022-5088(85)90084-0
_journal_volume 107
_journal_year 1985
_chemical_compound_source Synthetic
_chemical_formula_sum 'As3.5 Rh6'
_chemical_name_mineral Polkanovite
_space_group_IT_number 176
_symmetry_space_group_name_Hall '-P 6c'
_symmetry_space_group_name_H-M 'P 63/m'
_cell_angle_alpha 90
_cell_angle_beta 90
_cell_angle_gamma 120
_cell_length_a 9.297
_cell_length_b 9.297
_cell_length_c 3.657
_cell_formula_units_Z 2
_cell_volume 273.742
_database_code_amcsd 0014151
_exptl_crystal_density_diffrn 10.672
_cod_original_formula_sum 'Rh6 As3.5'
_cod_database_code 9012391

loop_
_space_group_symop_operation_xyz
x,y,z
-x+y,-x,1/2-z
x-y,x,1/2+z
y,-x+y,-z
-y,x-y,z
x,y,1/2-z
-x,-y,1/2+z
x-y,x,-z
-x+y,-x,z
-y,x-y,1/2-z
y,-x+y,1/2+z
-x,-y,-z

loop_
_atom_site_aniso_label
_atom_site_aniso_U_11
_atom_site_aniso_U_22
_atom_site_aniso_U_33
_atom_site_aniso_U_12
_atom_site_aniso_U_13
_atom_site_aniso_U_23
RhI 0.00493 0.00460 0.01762 0.00296 0.00000 0.00000
RhII 0.01741 0.00591 0.01558 0.00493 0.00000 0.00000
AsI 0.00525 0.00427 0.01694 0.00328 0.00000 0.00000
AsII 0.00427 0.00427 0.05420 0.00131 0.00000 0.00000

loop_
_atom_site_label
_atom_site_fract_x
_atom_site_fract_y
_atom_site_fract_z
_atom_site_occupancy
_atom_site_U_iso_or_equiv
RhI 0.37970 0.86440 0.25000 1.00000 0.00899
RhII 0.23470 0.24360 0.25000 1.00000 0.01343
AsI 0.44660 0.16080 0.25000 1.00000 0.00849
AsII 0.00000 0.00000 0.13300 0.25000 0.02153

loop_
_cod_related_entry_id
_cod_related_entry_database
_cod_related_entry_code
1 AMCSD 0014151
